data_1558177
loop_
_publ_author_name
'Shudo, Hiroki'
'Kuwayama, Motonobu'
'Segawa, Yasutomo'
'Itami, Kenichiro'

_publ_section_title
;
 Synthesis of Cycloiptycenes from Carbon Nanobelt
;
_journal_name_full 'Chemical Science'
_journal_paper_doi 10.1039/D0SC02501A
_journal_year 2020
_chemical_formula_moiety 'C84 H48, 2(C H Cl3), 2(C5 H12)'
_chemical_formula_sum 'C96 H74 Cl6'
_chemical_formula_weight 1440.25
_space_group_crystal_system monoclinic
_space_group_IT_number 14
_space_group_name_Hall '-P 2yn'
_space_group_name_H-M_alt 'P 1 21/n 1'
_atom_sites_solution_hydrogens geom
_audit_creation_date 2020-04-19
_audit_creation_method
;
Olex2 1.2
(compiled 2018.05.29 svn.r3510 for OlexSys, GUI svn.r5506)
;
_audit_update_record
;
2020-04-19 deposited with the CCDC.	2020-06-04 downloaded from the CCDC.
;
_cell_angle_alpha 90.0
_cell_angle_beta 97.9869(19)
_cell_angle_gamma 90.0
_cell_formula_units_Z 2
_cell_length_a 13.9419(3)
_cell_length_b 18.9963(3)
_cell_length_c 14.6207(3)
_cell_measurement_reflns_used 23233
_cell_measurement_temperature 123(2)
_cell_measurement_theta_max 30.1010
_cell_measurement_theta_min 2.5650
_cell_volume 3834.65(13)
_computing_cell_refinement 'CrysAlisPro 1.171.38.41 (Rigaku OD, 2015)'
_computing_data_collection 'CrysAlisPro 1.171.38.41 (Rigaku OD, 2015)'
_computing_data_reduction 'CrysAlisPro 1.171.38.41 (Rigaku OD, 2015)'
_computing_molecular_graphics 'Olex2 (Dolomanov et al., 2009)'
_computing_publication_material 'Olex2 (Dolomanov et al., 2009)'
_computing_structure_refinement 'ShelXL (Sheldrick, 2015)'
_diffrn_ambient_temperature 123.15
_diffrn_detector 'CCD plate'
_diffrn_measured_fraction_theta_full 0.999
_diffrn_measured_fraction_theta_max 0.922
_diffrn_measurement_details
;
List of Runs (angles in degrees, time in seconds):

  # Type    Start    End  Width  t~exp~   \w     \q     \k     \f   Frames
#--------------------------------------------------------------------------
  1  \w   -105.00  75.00   0.50   30.00    --  -15.00  45.00   0.00  360
  2  \w   -105.00  75.00   0.50   30.00    --  -15.00  45.00  90.00  360
  3  \w   -105.00  75.00   0.50   30.00    --  -15.00  45.00 180.00  360
  4  \w   -105.00  75.00   0.50   30.00    --  -15.00  45.00 270.00  360
;
_diffrn_measurement_device 'abstract diffractometer'
_diffrn_measurement_device_type 'dtrek-CrysAlisPro-abstract goniometer imported rigaku-d*trek images'
_diffrn_measurement_method '\w scans'
_diffrn_orient_matrix_type 'CrysAlisPro convention (1999,Acta A55,543-557)'
_diffrn_orient_matrix_UB_11 0.0001556000
_diffrn_orient_matrix_UB_12 0.0189918000
_diffrn_orient_matrix_UB_13 -0.0417476000
_diffrn_orient_matrix_UB_21 -0.0310232000
_diffrn_orient_matrix_UB_22 -0.0255920000
_diffrn_orient_matrix_UB_23 -0.0238563000
_diffrn_orient_matrix_UB_31 -0.0409478000
_diffrn_orient_matrix_UB_32 0.0194584000
_diffrn_orient_matrix_UB_33 0.0093735000
_diffrn_radiation_monochromator graphite
_diffrn_radiation_probe x-ray
_diffrn_radiation_type MoK\a
_diffrn_radiation_wavelength 0.71073
_diffrn_reflns_av_R_equivalents 0.0385
_diffrn_reflns_av_unetI/netI 0.0325
_diffrn_reflns_Laue_measured_fraction_full 0.999
_diffrn_reflns_Laue_measured_fraction_max 0.922
_diffrn_reflns_limit_h_max 19
_diffrn_reflns_limit_h_min -19
_diffrn_reflns_limit_k_max 25
_diffrn_reflns_limit_k_min -25
_diffrn_reflns_limit_l_max 20
_diffrn_reflns_limit_l_min -20
_diffrn_reflns_number 69561
_diffrn_reflns_point_group_measured_fraction_full 0.999
_diffrn_reflns_point_group_measured_fraction_max 0.922
_diffrn_reflns_theta_full 25.000
_diffrn_reflns_theta_max 30.613
_diffrn_reflns_theta_min 2.174
_diffrn_source 'fine-focus sealed X-ray tube'
_diffrn_source_type 'Enhance (Mo) X-ray Source'
_exptl_absorpt_coefficient_mu 0.272
_exptl_absorpt_correction_T_max 1.00000
_exptl_absorpt_correction_T_min 0.91692
_exptl_absorpt_correction_type multi-scan
_exptl_absorpt_process_details
;
CrysAlisPro 1.171.38.41 (Rigaku Oxford Diffraction, 2015)
Empirical absorption correction using spherical harmonics,
 implemented in SCALE3 ABSPACK scaling algorithm.
;
_exptl_crystal_colour yellow
_exptl_crystal_colour_primary yellow
_exptl_crystal_density_diffrn 1.247
_exptl_crystal_description block
_exptl_crystal_F_000 1504
_exptl_crystal_size_max 0.1
_exptl_crystal_size_mid 0.1
_exptl_crystal_size_min 0.03
_refine_diff_density_max 1.364
_refine_diff_density_min -0.965
_refine_diff_density_rms 0.113
_refine_ls_extinction_method none
_refine_ls_goodness_of_fit_ref 1.066
_refine_ls_hydrogen_treatment constr
_refine_ls_matrix_type full
_refine_ls_number_parameters 506
_refine_ls_number_reflns 10893
_refine_ls_number_restraints 200
_refine_ls_restrained_S_all 1.094
_refine_ls_R_factor_all 0.0953
_refine_ls_R_factor_gt 0.0732
_refine_ls_shift/su_max 0.000
_refine_ls_shift/su_mean 0.000
_refine_ls_structure_factor_coef Fsqd
_refine_ls_weighting_details 'w=1/[\s^2^(Fo^2^)+(0.1400P)^2^+4.4484P] where P=(Fo^2^+2Fc^2^)/3'
_refine_ls_weighting_scheme calc
_refine_ls_wR_factor_gt 0.2204
_refine_ls_wR_factor_ref 0.2390
_reflns_Friedel_coverage 0.000
_reflns_number_gt 8234
_reflns_number_total 10893
_reflns_threshold_expression 'I > 2\s(I)'
_cod_data_source_file d0sc02501a2.cif
_cod_data_source_block 2
_cod_original_cell_volume 3834.64(13)
_cod_original_sg_symbol_H-M 'P 1 21/c 1'
_cod_database_code 1558177
_shelx_shelxl_version_number 2018/3
_shelx_space_group_comment
;
The symmetry employed for this shelxl refinement is uniquely defined
by the following loop, which should always be used as a source of
symmetry information in preference to the above space-group names.
They are only intended as comments.
;
_cell_oxdiff_angle_alpha 90.0015(12)
_cell_oxdiff_angle_beta 97.9891(12)
_cell_oxdiff_angle_gamma 90.0035(11)
_cell_oxdiff_length_a 13.9422(2)
_cell_oxdiff_length_b 18.9958(3)
_cell_oxdiff_length_c 14.6209(2)
_cell_oxdiff_measurement_reflns_used 23233
_cell_oxdiff_volume 3834.64(9)
_shelx_estimated_absorpt_t_max 0.992
_shelx_estimated_absorpt_t_min 0.973
_reflns_odcompleteness_completeness 92.29
_reflns_odcompleteness_iscentric 1
_reflns_odcompleteness_theta 30.54
_olex2_refinement_description
;
1. Fixed Uiso
 At 1.2 times of:
  All C(H) groups, All C(H,H) groups
 At 1.5 times of:
  All C(H,H,H) groups
2. Restrained distances
 C44-C45 = C45-C46 = C46-C47 = C47-C48
 1.54 with sigma of 0.01
 C44-C46 = C46-C48 = C45-C47
 2.54 with sigma of 0.01
 C49-C50 = C50-C51 = C51-C52 = C52-C53
 1.54 with sigma of 0.01
 C49-C51 = C51-C53 = C50-C52
 2.54 with sigma of 0.01
3. Uiso/Uaniso restraints and constraints
C44 \\sim C45 \\sim C46 \\sim C47 \\sim C48 \\sim C49 \\sim C50 \\sim C51 \\sim
C52 \\sim C53: within 2A with sigma of 0.02 and sigma for terminal atoms of 0.02
Uanis(C44) \\sim Ueq, Uanis(C45) \\sim Ueq, Uanis(C46) \\sim Ueq, Uanis(C47)
\\sim Ueq, Uanis(C48) \\sim Ueq, Uanis(C49) \\sim Ueq, Uanis(C50) \\sim Ueq,
Uanis(C51) \\sim Ueq, Uanis(C52) \\sim Ueq, Uanis(C53) \\sim Ueq: with sigma of
0.02 and sigma for terminal atoms of 0.02
4. Others
 Sof(C49)=Sof(H49A)=Sof(H49B)=Sof(H49C)=Sof(C51)=Sof(H51A)=Sof(H51B)=Sof(C50)=
 Sof(H50A)=Sof(H50B)=Sof(C52)=Sof(H52A)=Sof(H52B)=Sof(C53)=Sof(H53A)=Sof(H53B)=
 Sof(H53C)=1-FVAR(1)
 Sof(C44)=Sof(H44A)=Sof(H44B)=Sof(H44C)=Sof(C45)=Sof(H45A)=Sof(H45B)=Sof(C46)=
 Sof(H46A)=Sof(H46B)=Sof(C47)=Sof(H47A)=Sof(H47B)=Sof(C48)=Sof(H48A)=Sof(H48B)=
 Sof(H48C)=FVAR(1)
5.a Ternary CH refined with riding coordinates:
 C7(H7), C8(H8), C21(H21), C22(H22), C35(H35), C36(H36), C43(H43)
5.b Secondary CH2 refined with riding coordinates:
 C45(H45A,H45B), C46(H46A,H46B), C47(H47A,H47B), C51(H51A,H51B), C50(H50A,
 H50B), C52(H52A,H52B)
5.c Me refined with riding coordinates:
 C44(H44A,H44B,H44C), C48(H48A,H48B,H48C), C49(H49A,H49B,H49C), C53(H53A,H53B,
 H53C)
5.d Aromatic/amide H refined with riding coordinates:
 C4(H4), C5(H5), C10(H10), C11(H11), C12(H12), C13(H13), C16(H16), C17(H17),
 C24(H24), C25(H25), C26(H26), C27(H27), C32(H32), C33(H33), C38(H38), C39(H39),
  C40(H40), C41(H41)
;
_olex2_submission_special_instructions 'No special instructions were received'
_oxdiff_exptl_absorpt_empirical_details
;
Empirical correction (ABSPACK) includes:
- Absorption correction using spherical harmonics
- Frame scaling
- Detector area scaling
;
_oxdiff_exptl_absorpt_empirical_full_max 1.148
_oxdiff_exptl_absorpt_empirical_full_min 0.888

loop_
_space_group_symop_operation_xyz
'x, y, z'
'-x+1/2, y+1/2, -z+1/2'
'-x, -y, -z'
'x-1/2, -y-1/2, z-1/2'

loop_
_atom_site_label
_atom_site_type_symbol
_atom_site_fract_x
_atom_site_fract_y
_atom_site_fract_z
_atom_site_U_iso_or_equiv
_atom_site_adp_type
_atom_site_occupancy
_atom_site_site_symmetry_order
_atom_site_calc_flag
_atom_site_refinement_flags_posn
_atom_site_refinement_flags_adp
_atom_site_refinement_flags_occupancy
_atom_site_disorder_assembly
_atom_site_disorder_group
C1 C 0.52439(15) 0.10699(11) 0.26069(14) 0.0130(4) Uani 1 1 d . . . . .
C2 C 0.44385(15) 0.14042(11) 0.28525(14) 0.0137(4) Uani 1 1 d . . . . .
C3 C 0.45476(15) 0.18736(11) 0.36052(14) 0.0133(4) Uani 1 1 d . . . . .
C4 C 0.54519(16) 0.20329(12) 0.40712(14) 0.0153(4) Uani 1 1 d . . . . .
H4 H 0.551684 0.236300 0.456406 0.018 Uiso 1 1 calc R . . . .
C5 C 0.62743(15) 0.17040(12) 0.38122(15) 0.0155(4) Uani 1 1 d . . . . .
H5 H 0.690087 0.181240 0.412391 0.019 Uiso 1 1 calc R . . . .
C6 C 0.61634(15) 0.12220(11) 0.31008(14) 0.0134(4) Uani 1 1 d . . . . .
C7 C 0.52826(15) 0.04935(11) 0.18828(14) 0.0136(4) Uani 1 1 d . . . . .
H7 H 0.463449 0.038802 0.152422 0.016 Uiso 1 1 calc R . . . .
C8 C 0.69706(15) 0.07692(11) 0.28101(14) 0.0130(4) Uani 1 1 d . . . . .
H8 H 0.762020 0.087607 0.316502 0.016 Uiso 1 1 calc R . . . .
C9 C 0.60242(16) 0.07325(11) 0.12737(14) 0.0147(4) Uani 1 1 d . . . . .
C10 C 0.58726(17) 0.08106(13) 0.03228(15) 0.0198(4) Uani 1 1 d . . . . .
H10 H 0.525210 0.072556 -0.001741 0.024 Uiso 1 1 calc R . . . .
C11 C 0.66475(19) 0.10166(15) -0.01278(17) 0.0267(5) Uani 1 1 d . . . . .
H11 H 0.655134 0.107197 -0.077987 0.032 Uiso 1 1 calc R . . . .
C12 C 0.75542(18) 0.11413(15) 0.03645(17) 0.0258(5) Uani 1 1 d . . . . .
H12 H 0.807591 0.127556 0.004756 0.031 Uiso 1 1 calc R . . . .
C13 C 0.77055(17) 0.10701(13) 0.13277(16) 0.0196(4) Uani 1 1 d . . . . .
H13 H 0.832475 0.115975 0.166795 0.024 Uiso 1 1 calc R . . . .
C14 C 0.69380(15) 0.08672(11) 0.17758(15) 0.0148(4) Uani 1 1 d . . . . .
C15 C 0.57299(15) -0.01385(11) 0.24280(14) 0.0139(4) Uani 1 1 d . . . . .
C16 C 0.53148(16) -0.07955(12) 0.24694(15) 0.0169(4) Uani 1 1 d . . . . .
H16 H 0.470710 -0.089395 0.211217 0.020 Uiso 1 1 calc R . . . .
C17 C 0.57908(16) -0.13160(12) 0.30384(15) 0.0173(4) Uani 1 1 d . . . . .
H17 H 0.551268 -0.177077 0.306501 0.021 Uiso 1 1 calc R . . . .
C18 C 0.66726(15) -0.11620(11) 0.35636(14) 0.0143(4) Uani 1 1 d . . . . .
C19 C 0.71036(15) -0.04943(11) 0.35219(14) 0.0133(4) Uani 1 1 d . . . . .
C20 C 0.66400(15) 0.00120(11) 0.29433(14) 0.0136(4) Uani 1 1 d . . . . .
C21 C 0.72504(15) -0.16536(11) 0.42608(14) 0.0137(4) Uani 1 1 d . . . . .
H21 H 0.694960 -0.213012 0.428287 0.016 Uiso 1 1 calc R . . . .
C22 C 0.80382(15) -0.04182(11) 0.42006(14) 0.0134(4) Uani 1 1 d . . . . .
H22 H 0.834250 0.005695 0.417686 0.016 Uiso 1 1 calc R . . . .
C23 C 0.82759(16) -0.16793(11) 0.40136(15) 0.0158(4) Uani 1 1 d . . . . .
C24 C 0.87821(18) -0.22784(13) 0.38283(17) 0.0218(5) Uani 1 1 d . . . . .
H24 H 0.849013 -0.272965 0.383855 0.026 Uiso 1 1 calc R . . . .
C25 C 0.9730(2) -0.22092(14) 0.3626(2) 0.0290(6) Uani 1 1 d . . . . .
H25 H 1.008094 -0.261671 0.349389 0.035 Uiso 1 1 calc R . . . .
C26 C 1.01616(19) -0.15516(15) 0.3615(2) 0.0286(6) Uani 1 1 d . . . . .
H26 H 1.080770 -0.151150 0.348359 0.034 Uiso 1 1 calc R . . . .
C27 C 0.96450(17) -0.09462(13) 0.37989(17) 0.0214(5) Uani 1 1 d . . . . .
H27 H 0.993867 -0.049526 0.379363 0.026 Uiso 1 1 calc R . . . .
C28 C 0.87022(16) -0.10118(11) 0.39883(15) 0.0156(4) Uani 1 1 d . . . . .
C29 C 0.73165(15) -0.12591(11) 0.51776(14) 0.0128(4) Uani 1 1 d . . . . .
C30 C 0.69764(14) -0.14691(11) 0.59787(14) 0.0128(4) Uani 1 1 d . . . . .
C31 C 0.70884(15) -0.10150(11) 0.67506(14) 0.0140(4) Uani 1 1 d . . . . .
C32 C 0.75316(15) -0.03689(12) 0.67199(15) 0.0164(4) Uani 1 1 d . . . . .
H32 H 0.761484 -0.007486 0.725063 0.020 Uiso 1 1 calc R . . . .
C33 C 0.78606(15) -0.01458(11) 0.58999(15) 0.0157(4) Uani 1 1 d . . . . .
H33 H 0.815524 0.030270 0.586750 0.019 Uiso 1 1 calc R . . . .
C34 C 0.77490(15) -0.05881(11) 0.51430(15) 0.0134(4) Uani 1 1 d . . . . .
C35 C 0.64113(15) -0.21403(11) 0.61410(14) 0.0128(4) Uani 1 1 d . . . . .
H35 H 0.632921 -0.246356 0.559587 0.015 Uiso 1 1 calc R . . . .
C36 C 0.66255(15) -0.12994(11) 0.75564(14) 0.0140(4) Uani 1 1 d . . . . .
H36 H 0.670883 -0.097877 0.810418 0.017 Uiso 1 1 calc R . . . .
C37 C 0.69338(15) -0.24823(11) 0.70077(14) 0.0143(4) Uani 1 1 d . . . . .
C38 C 0.72818(16) -0.31656(12) 0.70858(15) 0.0169(4) Uani 1 1 d . . . . .
H38 H 0.718447 -0.347484 0.657053 0.020 Uiso 1 1 calc R . . . .
C39 C 0.77781(17) -0.33965(13) 0.79301(17) 0.0214(5) Uani 1 1 d . . . . .
H39 H 0.803411 -0.386041 0.798648 0.026 Uiso 1 1 calc R . . . .
C40 C 0.78956(18) -0.29459(14) 0.86856(17) 0.0233(5) Uani 1 1 d . . . . .
H40 H 0.823090 -0.310566 0.925811 0.028 Uiso 1 1 calc R . . . .
C41 C 0.75279(17) -0.22618(13) 0.86155(15) 0.0203(4) Uani 1 1 d . . . . .
H41 H 0.760416 -0.195867 0.913731 0.024 Uiso 1 1 calc R . . . .
C42 C 0.70491(15) -0.20300(12) 0.77728(15) 0.0153(4) Uani 1 1 d . . . . .
C43 C 0.4943(2) 0.31287(16) 0.8916(2) 0.0335(6) Uani 1 1 d . . . . .
H43 H 0.516625 0.318738 0.959170 0.040 Uiso 1 1 calc R . . . .
Cl1 Cl 0.57938(5) 0.26230(4) 0.84397(7) 0.0452(2) Uani 1 1 d . . . . .
Cl2 Cl 0.38188(7) 0.26996(6) 0.87736(10) 0.0662(3) Uani 1 1 d . . . . .
Cl3 Cl 0.48225(6) 0.39655(4) 0.84023(8) 0.0545(3) Uani 1 1 d . . . . .
C44 C -0.0365(5) 0.0261(3) 0.8437(5) 0.0574(19) Uani 0.612(6) 1 d D U P A 1
H44A H -0.050906 -0.023902 0.832767 0.086 Uiso 0.612(6) 1 calc R . P A 1
H44B H -0.073317 0.043883 0.891248 0.086 Uiso 0.612(6) 1 calc R . P A 1
H44C H -0.054725 0.052488 0.786252 0.086 Uiso 0.612(6) 1 calc R . P A 1
C45 C 0.0689(7) 0.0352(5) 0.8751(11) 0.124(4) Uani 0.612(6) 1 d D U P A 1
H45A H 0.105877 0.016331 0.827400 0.149 Uiso 0.612(6) 1 calc R . P A 1
H45B H 0.087277 0.007722 0.932438 0.149 Uiso 0.612(6) 1 calc R . P A 1
C46 C 0.0956(5) 0.1113(4) 0.8930(8) 0.097(3) Uani 0.612(6) 1 d D U P A 1
H46A H 0.051045 0.140707 0.850337 0.116 Uiso 0.612(6) 1 calc R . P A 1
H46B H 0.084535 0.123086 0.956705 0.116 Uiso 0.612(6) 1 calc R . P A 1
C47 C 0.1964(6) 0.1307(4) 0.8825(6) 0.079(2) Uani 0.612(6) 1 d D U P A 1
H47A H 0.204067 0.181801 0.894975 0.095 Uiso 0.612(6) 1 calc R . P A 1
H47B H 0.204797 0.123205 0.817130 0.095 Uiso 0.612(6) 1 calc R . P A 1
C48 C 0.2787(6) 0.0927(6) 0.9424(7) 0.078(3) Uani 0.612(6) 1 d D U P A 1
H48A H 0.340927 0.110595 0.928465 0.117 Uiso 0.612(6) 1 calc R . P A 1
H48B H 0.273587 0.100937 1.007744 0.117 Uiso 0.612(6) 1 calc R . P A 1
H48C H 0.274320 0.042071 0.929542 0.117 Uiso 0.612(6) 1 calc R . P A 1
C49 C 0.0330(6) 0.1172(4) 0.9918(5) 0.0340(18) Uani 0.388(6) 1 d D U P A 2
H49A H -0.022689 0.137135 1.016972 0.051 Uiso 0.388(6) 1 calc R . P A 2
H49B H 0.065682 0.082875 1.035512 0.051 Uiso 0.388(6) 1 calc R . P A 2
H49C H 0.078263 0.154970 0.981812 0.051 Uiso 0.388(6) 1 calc R . P A 2
C51 C 0.0864(9) 0.0495(7) 0.8608(11) 0.111(4) Uani 0.388(6) 1 d D U P A 2
H51A H 0.111620 0.008985 0.899560 0.133 Uiso 0.388(6) 1 calc R . P A 2
H51B H 0.064418 0.031452 0.797839 0.133 Uiso 0.388(6) 1 calc R . P A 2
C50 C -0.0017(7) 0.0809(7) 0.9005(8) 0.084(3) Uani 0.388(6) 1 d D U P A 2
H50A H -0.035333 0.115295 0.856261 0.101 Uiso 0.388(6) 1 calc R . P A 2
H50B H -0.047945 0.043020 0.910094 0.101 Uiso 0.388(6) 1 calc R . P A 2
C52 C 0.1650(7) 0.0995(5) 0.8564(7) 0.044(2) Uani 0.388(6) 1 d D U P A 2
H52A H 0.140968 0.145582 0.875154 0.053 Uiso 0.388(6) 1 calc R . P A 2
H52B H 0.172485 0.103833 0.790311 0.053 Uiso 0.388(6) 1 calc R . P A 2
C53 C 0.2647(9) 0.0917(12) 0.9073(14) 0.095(5) Uani 0.388(6) 1 d D U P A 2
H53A H 0.304369 0.131818 0.893278 0.143 Uiso 0.388(6) 1 calc R . P A 2
H53B H 0.261715 0.090143 0.973803 0.143 Uiso 0.388(6) 1 calc R . P A 2
H53C H 0.293536 0.047991 0.888140 0.143 Uiso 0.388(6) 1 calc R . P A 2

loop_
_atom_site_aniso_label
_atom_site_aniso_U_11
_atom_site_aniso_U_22
_atom_site_aniso_U_33
_atom_site_aniso_U_23
_atom_site_aniso_U_13
_atom_site_aniso_U_12
C1 0.0131(9) 0.0151(9) 0.0111(9) 0.0005(7) 0.0026(7) -0.0002(7)
C2 0.0126(9) 0.0163(9) 0.0122(9) 0.0006(7) 0.0017(7) -0.0010(7)
C3 0.0133(9) 0.0154(9) 0.0116(9) 0.0005(7) 0.0029(7) 0.0008(7)
C4 0.0169(10) 0.0164(9) 0.0126(9) -0.0031(7) 0.0018(7) -0.0011(8)
C5 0.0121(9) 0.0189(10) 0.0149(9) -0.0003(8) -0.0005(7) -0.0014(7)
C6 0.0128(9) 0.0144(9) 0.0133(9) 0.0015(7) 0.0028(7) 0.0001(7)
C7 0.0127(9) 0.0166(9) 0.0117(9) -0.0009(7) 0.0021(7) -0.0010(7)
C8 0.0114(9) 0.0143(9) 0.0134(9) 0.0001(7) 0.0013(7) -0.0010(7)
C9 0.0164(10) 0.0145(9) 0.0140(9) 0.0011(7) 0.0049(7) 0.0006(7)
C10 0.0201(11) 0.0252(11) 0.0140(10) 0.0014(8) 0.0023(8) 0.0004(9)
C11 0.0262(12) 0.0399(14) 0.0145(10) 0.0039(10) 0.0052(9) -0.0031(10)
C12 0.0224(12) 0.0378(14) 0.0189(11) 0.0056(10) 0.0091(9) -0.0019(10)
C13 0.0161(10) 0.0248(11) 0.0185(10) 0.0031(8) 0.0047(8) -0.0011(8)
C14 0.0157(9) 0.0151(9) 0.0144(9) 0.0024(7) 0.0049(7) 0.0022(7)
C15 0.0136(9) 0.0155(9) 0.0127(9) -0.0003(7) 0.0027(7) -0.0001(7)
C16 0.0166(10) 0.0187(10) 0.0147(9) -0.0014(8) -0.0002(8) -0.0041(8)
C17 0.0188(10) 0.0162(10) 0.0171(10) -0.0009(8) 0.0032(8) -0.0041(8)
C18 0.0159(9) 0.0142(9) 0.0132(9) -0.0003(7) 0.0036(7) -0.0010(7)
C19 0.0123(9) 0.0144(9) 0.0137(9) -0.0008(7) 0.0039(7) -0.0011(7)
C20 0.0126(9) 0.0148(9) 0.0138(9) -0.0002(7) 0.0033(7) -0.0014(7)
C21 0.0158(9) 0.0122(9) 0.0137(9) -0.0009(7) 0.0042(7) -0.0004(7)
C22 0.0125(9) 0.0124(9) 0.0155(9) 0.0013(7) 0.0029(7) -0.0002(7)
C23 0.0168(10) 0.0164(10) 0.0151(9) -0.0003(8) 0.0059(7) 0.0015(8)
C24 0.0245(12) 0.0170(10) 0.0261(12) -0.0015(9) 0.0108(9) 0.0031(9)
C25 0.0269(13) 0.0244(12) 0.0391(15) -0.0043(10) 0.0170(11) 0.0070(10)
C26 0.0203(11) 0.0283(13) 0.0406(15) 0.0001(11) 0.0163(10) 0.0049(10)
C27 0.0170(10) 0.0206(11) 0.0281(12) 0.0015(9) 0.0087(9) 0.0001(8)
C28 0.0157(10) 0.0159(10) 0.0162(9) 0.0013(7) 0.0052(8) 0.0017(7)
C29 0.0121(9) 0.0123(9) 0.0140(9) 0.0001(7) 0.0016(7) 0.0014(7)
C30 0.0111(9) 0.0133(9) 0.0139(9) 0.0001(7) 0.0014(7) 0.0010(7)
C31 0.0126(9) 0.0166(9) 0.0130(9) -0.0010(7) 0.0021(7) 0.0014(7)
C32 0.0146(9) 0.0174(10) 0.0170(10) -0.0038(8) 0.0019(8) -0.0009(8)
C33 0.0141(9) 0.0134(9) 0.0194(10) -0.0009(8) 0.0016(8) -0.0007(7)
C34 0.0119(9) 0.0125(9) 0.0160(9) 0.0013(7) 0.0028(7) 0.0013(7)
C35 0.0125(9) 0.0147(9) 0.0115(9) -0.0004(7) 0.0028(7) 0.0000(7)
C36 0.0124(9) 0.0182(10) 0.0113(9) -0.0025(7) 0.0015(7) 0.0002(7)
C37 0.0120(9) 0.0186(10) 0.0129(9) 0.0026(7) 0.0035(7) 0.0004(7)
C38 0.0165(10) 0.0177(10) 0.0175(10) 0.0026(8) 0.0062(8) -0.0005(8)
C39 0.0190(10) 0.0221(11) 0.0235(11) 0.0071(9) 0.0043(8) 0.0029(8)
C40 0.0220(11) 0.0284(12) 0.0185(10) 0.0071(9) -0.0010(9) 0.0018(9)
C41 0.0187(10) 0.0273(12) 0.0144(10) 0.0007(8) 0.0009(8) 0.0002(9)
C42 0.0130(9) 0.0191(10) 0.0141(9) 0.0007(8) 0.0028(7) 0.0001(7)
C43 0.0248(13) 0.0317(14) 0.0436(16) -0.0100(12) 0.0036(11) 0.0047(11)
Cl1 0.0241(3) 0.0426(4) 0.0698(6) -0.0215(4) 0.0093(3) 0.0023(3)
Cl2 0.0308(4) 0.0524(5) 0.1210(10) -0.0124(6) 0.0301(5) -0.0070(4)
Cl3 0.0413(5) 0.0325(4) 0.0831(7) 0.0022(4) -0.0147(4) 0.0009(3)
C44 0.080(4) 0.022(2) 0.058(3) -0.012(2) -0.036(3) 0.000(2)
C45 0.147(7) 0.117(7) 0.119(6) 0.028(6) 0.057(6) 0.030(6)
C46 0.130(6) 0.065(4) 0.097(5) -0.010(4) 0.023(5) 0.024(5)
C47 0.092(6) 0.070(5) 0.076(5) -0.013(4) 0.017(4) 0.020(4)
C48 0.080(5) 0.065(4) 0.089(6) -0.052(5) 0.009(4) 0.013(4)
C49 0.051(4) 0.022(3) 0.032(4) 0.007(3) 0.013(3) -0.006(3)
C51 0.132(8) 0.085(7) 0.115(8) 0.037(6) 0.014(7) 0.053(6)
C50 0.083(6) 0.071(6) 0.097(7) 0.004(6) 0.005(6) 0.029(5)
C52 0.054(5) 0.044(4) 0.042(4) -0.007(3) 0.030(4) 0.005(4)
C53 0.102(8) 0.087(8) 0.098(10) -0.037(8) 0.019(8) 0.000(7)

loop_
_atom_type_symbol
_atom_type_description
_atom_type_scat_dispersion_real
_atom_type_scat_dispersion_imag
_atom_type_scat_source
C C 0.0033 0.0016 'International Tables Vol C Tables 4.2.6.8 and 6.1.1.4'
H H 0.0000 0.0000 'International Tables Vol C Tables 4.2.6.8 and 6.1.1.4'
Cl Cl 0.1484 0.1585 'International Tables Vol C Tables 4.2.6.8 and 6.1.1.4'

loop_
_geom_angle_atom_site_label_1
_geom_angle_atom_site_label_2
_geom_angle_atom_site_label_3
_geom_angle
_geom_angle_site_symmetry_1
_geom_angle_site_symmetry_3
_geom_angle_publ_flag
C2 C1 C6 119.12(19) . . ?
C2 C1 C7 128.16(19) . . ?
C6 C1 C7 112.57(18) . . ?
C1 C2 C3 119.43(19) . . ?
C1 C2 C36 128.08(19) . 3_656 ?
C3 C2 C36 112.36(18) . 3_656 ?
C2 C3 C35 113.45(18) . 3_656 ?
C4 C3 C2 121.10(19) . . ?
C4 C3 C35 125.38(19) . 3_656 ?
C3 C4 C5 119.57(19) . . ?
C6 C5 C4 119.29(19) . . ?
C1 C6 C8 113.30(18) . . ?
C5 C6 C1 121.40(19) . . ?
C5 C6 C8 125.16(19) . . ?
C9 C7 C1 106.46(17) . . ?
C9 C7 C15 106.16(17) . . ?
C15 C7 C1 104.65(16) . . ?
C6 C8 C20 104.35(16) . . ?
C14 C8 C6 106.72(17) . . ?
C14 C8 C20 105.90(17) . . ?
C10 C9 C7 126.7(2) . . ?
C10 C9 C14 120.4(2) . . ?
C14 C9 C7 112.89(18) . . ?
C9 C10 C11 118.9(2) . . ?
C12 C11 C10 120.8(2) . . ?
C11 C12 C13 120.3(2) . . ?
C14 C13 C12 119.0(2) . . ?
C9 C14 C8 113.47(18) . . ?
C13 C14 C8 126.0(2) . . ?
C13 C14 C9 120.6(2) . . ?
C16 C15 C7 126.22(19) . . ?
C16 C15 C20 120.72(19) . . ?
C20 C15 C7 113.02(18) . . ?
C15 C16 C17 119.9(2) . . ?
C18 C17 C16 119.4(2) . . ?
C17 C18 C19 121.1(2) . . ?
C17 C18 C21 125.82(19) . . ?
C19 C18 C21 113.02(18) . . ?
C18 C19 C22 112.75(18) . . ?
C20 C19 C18 119.19(19) . . ?
C20 C19 C22 127.95(19) . . ?
C15 C20 C8 112.74(18) . . ?
C19 C20 C8 127.50(19) . . ?
C19 C20 C15 119.68(19) . . ?
C18 C21 C29 104.33(16) . . ?
C23 C21 C18 106.65(17) . . ?
C23 C21 C29 106.25(17) . . ?
C28 C22 C19 106.59(17) . . ?
C28 C22 C34 105.86(16) . . ?
C34 C22 C19 104.95(16) . . ?
C24 C23 C21 126.4(2) . . ?
C24 C23 C28 120.5(2) . . ?
C28 C23 C21 113.10(18) . . ?
C23 C24 C25 119.1(2) . . ?
C26 C25 C24 120.7(2) . . ?
C25 C26 C27 120.1(2) . . ?
C28 C27 C26 119.4(2) . . ?
C23 C28 C22 113.16(18) . . ?
C27 C28 C22 126.6(2) . . ?
C27 C28 C23 120.2(2) . . ?
C30 C29 C21 128.03(19) . . ?
C30 C29 C34 119.27(19) . . ?
C34 C29 C21 112.64(17) . . ?
C29 C30 C31 119.22(19) . . ?
C29 C30 C35 127.95(18) . . ?
C31 C30 C35 112.72(17) . . ?
C30 C31 C36 113.01(18) . . ?
C32 C31 C30 121.24(19) . . ?
C32 C31 C36 125.66(19) . . ?
C31 C32 C33 119.8(2) . . ?
C34 C33 C32 119.07(19) . . ?
C29 C34 C22 113.03(18) . . ?
C33 C34 C22 125.56(19) . . ?
C33 C34 C29 121.39(19) . . ?
C3 C35 C30 104.37(16) 3_656 . ?
C37 C35 C3 105.94(16) . 3_656 ?
C37 C35 C30 106.72(16) . . ?
C31 C36 C2 103.65(16) . 3_656 ?
C31 C36 C42 106.90(17) . . ?
C42 C36 C2 106.79(17) . 3_656 ?
C38 C37 C35 126.31(19) . . ?
C38 C37 C42 120.6(2) . . ?
C42 C37 C35 113.11(18) . . ?
C37 C38 C39 119.4(2) . . ?
C40 C39 C38 119.8(2) . . ?
C39 C40 C41 120.9(2) . . ?
C42 C41 C40 119.1(2) . . ?
C37 C42 C36 113.22(18) . . ?
C41 C42 C36 126.7(2) . . ?
C41 C42 C37 120.1(2) . . ?
Cl1 C43 Cl2 110.05(16) . . ?
Cl1 C43 Cl3 110.94(18) . . ?
Cl2 C43 Cl3 109.85(16) . . ?
C44 C45 C46 111.9(8) . . ?
C47 C46 C45 115.8(7) . . ?
C46 C47 C48 118.1(7) . . ?
C52 C51 C50 113.9(8) . . ?
C49 C50 C51 109.4(7) . . ?
C51 C52 C53 124.6(10) . . ?

loop_
_geom_bond_atom_site_label_1
_geom_bond_atom_site_label_2
_geom_bond_distance
_geom_bond_site_symmetry_2
_geom_bond_publ_flag
C1 C2 1.380(3) . ?
C1 C6 1.411(3) . ?
C1 C7 1.529(3) . ?
C2 C3 1.408(3) . ?
C2 C36 1.533(3) 3_656 ?
C3 C4 1.381(3) . ?
C3 C35 1.523(3) 3_656 ?
C4 C5 1.403(3) . ?
C5 C6 1.378(3) . ?
C6 C8 1.523(3) . ?
C7 C9 1.524(3) . ?
C7 C15 1.526(3) . ?
C8 C14 1.518(3) . ?
C8 C20 1.531(3) . ?
C9 C10 1.385(3) . ?
C9 C14 1.403(3) . ?
C10 C11 1.397(3) . ?
C11 C12 1.385(4) . ?
C12 C13 1.401(3) . ?
C13 C14 1.385(3) . ?
C15 C16 1.381(3) . ?
C15 C20 1.412(3) . ?
C16 C17 1.399(3) . ?
C17 C18 1.387(3) . ?
C18 C19 1.408(3) . ?
C18 C21 1.527(3) . ?
C19 C20 1.381(3) . ?
C19 C22 1.531(3) . ?
C21 C23 1.523(3) . ?
C21 C29 1.527(3) . ?
C22 C28 1.518(3) . ?
C22 C34 1.523(3) . ?
C23 C24 1.386(3) . ?
C23 C28 1.403(3) . ?
C24 C25 1.400(3) . ?
C25 C26 1.388(4) . ?
C26 C27 1.403(3) . ?
C27 C28 1.386(3) . ?
C29 C30 1.382(3) . ?
C29 C34 1.414(3) . ?
C30 C31 1.412(3) . ?
C30 C35 1.535(3) . ?
C31 C32 1.378(3) . ?
C31 C36 1.519(3) . ?
C32 C33 1.407(3) . ?
C33 C34 1.381(3) . ?
C35 C37 1.517(3) . ?
C36 C42 1.524(3) . ?
C37 C38 1.385(3) . ?
C37 C42 1.402(3) . ?
C38 C39 1.399(3) . ?
C39 C40 1.389(4) . ?
C40 C41 1.395(4) . ?
C41 C42 1.389(3) . ?
C43 Cl1 1.745(3) . ?
C43 Cl2 1.753(3) . ?
C43 Cl3 1.756(3) . ?
C44 C45 1.488(9) . ?
C45 C46 1.507(8) . ?
C46 C47 1.482(8) . ?
C47 C48 1.525(8) . ?
C49 C50 1.520(9) . ?
C51 C50 1.549(8) . ?
C51 C52 1.459(9) . ?
C52 C53 1.489(9) . ?

loop_
_geom_torsion_atom_site_label_1
_geom_torsion_atom_site_label_2
_geom_torsion_atom_site_label_3
_geom_torsion_atom_site_label_4
_geom_torsion
_geom_torsion_site_symmetry_1
_geom_torsion_site_symmetry_2
_geom_torsion_site_symmetry_3
_geom_torsion_site_symmetry_4
_geom_torsion_publ_flag
C1 C2 C3 C4 3.4(3) . . . . ?
C1 C2 C3 C35 -173.75(18) . . . 3_656 ?
C1 C6 C8 C14 55.5(2) . . . . ?
C1 C6 C8 C20 -56.3(2) . . . . ?
C1 C7 C9 C10 -124.3(2) . . . . ?
C1 C7 C9 C14 56.6(2) . . . . ?
C1 C7 C15 C16 121.9(2) . . . . ?
C1 C7 C15 C20 -56.0(2) . . . . ?
C2 C1 C6 C5 -1.0(3) . . . . ?
C2 C1 C6 C8 174.99(18) . . . . ?
C2 C1 C7 C9 129.8(2) . . . . ?
C2 C1 C7 C15 -118.1(2) . . . . ?
C2 C3 C4 C5 -2.2(3) . . . . ?
C2 C36 C42 C37 55.2(2) 3_656 . . . ?
C2 C36 C42 C41 -126.1(2) 3_656 . . . ?
C3 C4 C5 C6 -0.6(3) . . . . ?
C3 C35 C37 C38 124.5(2) 3_656 . . . ?
C3 C35 C37 C42 -55.7(2) 3_656 . . . ?
C4 C5 C6 C1 2.2(3) . . . . ?
C4 C5 C6 C8 -173.30(19) . . . . ?
C5 C6 C8 C14 -128.7(2) . . . . ?
C5 C6 C8 C20 119.5(2) . . . . ?
C6 C1 C2 C3 -1.8(3) . . . . ?
C6 C1 C2 C36 -177.3(2) . . . 3_656 ?
C6 C1 C7 C9 -54.6(2) . . . . ?
C6 C1 C7 C15 57.5(2) . . . . ?
C6 C8 C14 C9 -53.9(2) . . . . ?
C6 C8 C14 C13 126.0(2) . . . . ?
C6 C8 C20 C15 57.8(2) . . . . ?
C6 C8 C20 C19 -119.0(2) . . . . ?
C7 C1 C2 C3 173.6(2) . . . . ?
C7 C1 C2 C36 -1.9(4) . . . 3_656 ?
C7 C1 C6 C5 -177.03(19) . . . . ?
C7 C1 C6 C8 -1.1(2) . . . . ?
C7 C9 C10 C11 -178.2(2) . . . . ?
C7 C9 C14 C8 -2.0(3) . . . . ?
C7 C9 C14 C13 178.2(2) . . . . ?
C7 C15 C16 C17 -176.7(2) . . . . ?
C7 C15 C20 C8 -1.5(2) . . . . ?
C7 C15 C20 C19 175.54(18) . . . . ?
C9 C7 C15 C16 -125.8(2) . . . . ?
C9 C7 C15 C20 56.4(2) . . . . ?
C9 C10 C11 C12 0.0(4) . . . . ?
C10 C9 C14 C8 178.9(2) . . . . ?
C10 C9 C14 C13 -1.0(3) . . . . ?
C10 C11 C12 C13 -0.8(4) . . . . ?
C11 C12 C13 C14 0.6(4) . . . . ?
C12 C13 C14 C8 -179.6(2) . . . . ?
C12 C13 C14 C9 0.2(3) . . . . ?
C14 C8 C20 C15 -54.7(2) . . . . ?
C14 C8 C20 C19 128.6(2) . . . . ?
C14 C9 C10 C11 0.8(4) . . . . ?
C15 C7 C9 C10 124.5(2) . . . . ?
C15 C7 C9 C14 -54.5(2) . . . . ?
C15 C16 C17 C18 0.7(3) . . . . ?
C16 C15 C20 C8 -179.52(19) . . . . ?
C16 C15 C20 C19 -2.5(3) . . . . ?
C16 C17 C18 C19 -1.0(3) . . . . ?
C16 C17 C18 C21 175.9(2) . . . . ?
C17 C18 C19 C20 -0.4(3) . . . . ?
C17 C18 C19 C22 176.19(19) . . . . ?
C17 C18 C21 C23 128.4(2) . . . . ?
C17 C18 C21 C29 -119.4(2) . . . . ?
C18 C19 C20 C8 178.67(19) . . . . ?
C18 C19 C20 C15 2.1(3) . . . . ?
C18 C19 C22 C28 56.0(2) . . . . ?
C18 C19 C22 C34 -56.0(2) . . . . ?
C18 C21 C23 C24 -124.6(2) . . . . ?
C18 C21 C23 C28 55.7(2) . . . . ?
C18 C21 C29 C30 119.7(2) . . . . ?
C18 C21 C29 C34 -57.3(2) . . . . ?
C19 C18 C21 C23 -54.4(2) . . . . ?
C19 C18 C21 C29 57.8(2) . . . . ?
C19 C22 C28 C23 -55.0(2) . . . . ?
C19 C22 C28 C27 126.2(2) . . . . ?
C19 C22 C34 C29 56.4(2) . . . . ?
C19 C22 C34 C33 -122.1(2) . . . . ?
C20 C8 C14 C9 56.9(2) . . . . ?
C20 C8 C14 C13 -123.3(2) . . . . ?
C20 C15 C16 C17 1.0(3) . . . . ?
C20 C19 C22 C28 -127.8(2) . . . . ?
C20 C19 C22 C34 120.2(2) . . . . ?
C21 C18 C19 C20 -177.71(18) . . . . ?
C21 C18 C19 C22 -1.1(2) . . . . ?
C21 C23 C24 C25 -179.0(2) . . . . ?
C21 C23 C28 C22 -0.8(3) . . . . ?
C21 C23 C28 C27 178.2(2) . . . . ?
C21 C29 C30 C31 -178.30(19) . . . . ?
C21 C29 C30 C35 -2.5(3) . . . . ?
C21 C29 C34 C22 0.4(2) . . . . ?
C21 C29 C34 C33 179.00(19) . . . . ?
C22 C19 C20 C8 2.7(4) . . . . ?
C22 C19 C20 C15 -173.89(19) . . . . ?
C23 C21 C29 C30 -127.8(2) . . . . ?
C23 C21 C29 C34 55.1(2) . . . . ?
C23 C24 C25 C26 0.4(4) . . . . ?
C24 C23 C28 C22 179.5(2) . . . . ?
C24 C23 C28 C27 -1.6(3) . . . . ?
C24 C25 C26 C27 -0.7(4) . . . . ?
C25 C26 C27 C28 -0.1(4) . . . . ?
C26 C27 C28 C22 -180.0(2) . . . . ?
C26 C27 C28 C23 1.2(4) . . . . ?
C28 C22 C34 C29 -56.1(2) . . . . ?
C28 C22 C34 C33 125.4(2) . . . . ?
C28 C23 C24 C25 0.7(4) . . . . ?
C29 C21 C23 C24 124.6(2) . . . . ?
C29 C21 C23 C28 -55.2(2) . . . . ?
C29 C30 C31 C32 -0.2(3) . . . . ?
C29 C30 C31 C36 176.51(18) . . . . ?
C29 C30 C35 C3 -119.3(2) . . . 3_656 ?
C29 C30 C35 C37 128.8(2) . . . . ?
C30 C29 C34 C22 -176.97(18) . . . . ?
C30 C29 C34 C33 1.6(3) . . . . ?
C30 C31 C32 C33 1.5(3) . . . . ?
C30 C31 C36 C2 -57.8(2) . . . 3_656 ?
C30 C31 C36 C42 54.8(2) . . . . ?
C30 C35 C37 C38 -124.7(2) . . . . ?
C30 C35 C37 C42 55.2(2) . . . . ?
C31 C30 C35 C3 56.7(2) . . . 3_656 ?
C31 C30 C35 C37 -55.2(2) . . . . ?
C31 C32 C33 C34 -1.3(3) . . . . ?
C31 C36 C42 C37 -55.2(2) . . . . ?
C31 C36 C42 C41 123.5(2) . . . . ?
C32 C31 C36 C2 118.7(2) . . . 3_656 ?
C32 C31 C36 C42 -128.7(2) . . . . ?
C32 C33 C34 C22 178.1(2) . . . . ?
C32 C33 C34 C29 -0.3(3) . . . . ?
C34 C22 C28 C23 56.4(2) . . . . ?
C34 C22 C28 C27 -122.5(2) . . . . ?
C34 C29 C30 C31 -1.4(3) . . . . ?
C34 C29 C30 C35 174.38(19) . . . . ?
C35 C3 C4 C5 174.6(2) 3_656 . . . ?
C35 C30 C31 C32 -176.56(19) . . . . ?
C35 C30 C31 C36 0.1(2) . . . . ?
C35 C37 C38 C39 177.9(2) . . . . ?
C35 C37 C42 C36 -0.1(3) . . . . ?
C35 C37 C42 C41 -178.96(19) . . . . ?
C36 C2 C3 C4 179.56(19) 3_656 . . . ?
C36 C2 C3 C35 2.4(2) 3_656 . . 3_656 ?
C36 C31 C32 C33 -174.7(2) . . . . ?
C37 C38 C39 C40 1.6(3) . . . . ?
C38 C37 C42 C36 179.75(19) . . . . ?
C38 C37 C42 C41 0.9(3) . . . . ?
C38 C39 C40 C41 -0.2(4) . . . . ?
C39 C40 C41 C42 -0.8(4) . . . . ?
C40 C41 C42 C36 -178.2(2) . . . . ?
C40 C41 C42 C37 0.4(3) . . . . ?
C42 C37 C38 C39 -2.0(3) . . . . ?
C44 C45 C46 C47 -153.1(10) . . . . ?
C45 C46 C47 C48 -58.7(13) . . . . ?
C50 C51 C52 C53 118.1(15) . . . . ?
C52 C51 C50 C49 -51.2(15) . . . . ?
